data_1558482
loop_
_publ_author_name
'Poitiers, Nadine Elisabeth'
'Giarrana, Luisa'
'Huch, Volker'
'Zimmer, Michael'
'Scheschkewitz, David'

_publ_section_title
;
 Exohedral functionalization vs. core expansion of siliconoids with Group
 9 metals: catalytic activity in alkene isomerization
;
_journal_name_full 'Chemical Science'
_journal_paper_doi 10.1039/D0SC02861D
_journal_year 2020
_chemical_formula_moiety 'C91 H138 Cl N2 O Rh Si7, 2(C7 H8)'
_chemical_formula_sum 'C105 H154 Cl N2 O Rh Si7'
_chemical_formula_weight 1795.28
_chemical_properties_physical Air-sensitive,Moisture-sensitive
_space_group_crystal_system triclinic
_space_group_IT_number 2
_space_group_name_Hall '-P 1'
_space_group_name_H-M_alt 'P -1'
_atom_sites_solution_hydrogens geom
_audit_creation_method SHELXL-2018/3
_audit_update_record
;
2020-05-04 deposited with the CCDC.	2020-07-02 downloaded from the CCDC.
;
_cell_angle_alpha 102.165(3)
_cell_angle_beta 92.721(3)
_cell_angle_gamma 108.260(3)
_cell_formula_units_Z 2
_cell_length_a 14.9387(8)
_cell_length_b 17.6518(9)
_cell_length_c 21.0713(11)
_cell_measurement_reflns_used 9898
_cell_measurement_temperature 142(2)
_cell_measurement_theta_max 27.49
_cell_measurement_theta_min 2.44
_cell_volume 5119.4(5)
_computing_cell_refinement 'Bruker SAINT'
_computing_data_collection 'Bruker APEX2'
_computing_data_reduction 'Bruker SAINT'
_computing_molecular_graphics 'Bruker SHELXTL'
_computing_publication_material 'Bruker SHELXTL'
_computing_structure_refinement 'SHELXL-2018/3 (Sheldrick, 2018)'
_computing_structure_solution 'SHELXS-97 (Sheldrick 2008)'
_diffrn_ambient_temperature 142(2)
_diffrn_measured_fraction_theta_full 0.984
_diffrn_measured_fraction_theta_max 0.970
_diffrn_measurement_device_type 'Bruker APEX-II CCD'
_diffrn_measurement_method '\f and \w scans'
_diffrn_radiation_type MoK\a
_diffrn_radiation_wavelength 0.71073
_diffrn_reflns_av_R_equivalents 0.0620
_diffrn_reflns_av_unetI/netI 0.0838
_diffrn_reflns_Laue_measured_fraction_full 0.984
_diffrn_reflns_Laue_measured_fraction_max 0.970
_diffrn_reflns_limit_h_max 19
_diffrn_reflns_limit_h_min -19
_diffrn_reflns_limit_k_max 22
_diffrn_reflns_limit_k_min -23
_diffrn_reflns_limit_l_max 21
_diffrn_reflns_limit_l_min -27
_diffrn_reflns_number 86147
_diffrn_reflns_point_group_measured_fraction_full 0.984
_diffrn_reflns_point_group_measured_fraction_max 0.970
_diffrn_reflns_theta_full 25.242
_diffrn_reflns_theta_max 27.694
_diffrn_reflns_theta_min 1.251
_exptl_absorpt_coefficient_mu 0.321
_exptl_absorpt_correction_T_max 0.7456
_exptl_absorpt_correction_T_min 0.6703
_exptl_absorpt_correction_type multi-scan
_exptl_absorpt_process_details
; 
 SADABS 2016/2: Krause, L., Herbst-Irmer, R., Sheldrick G.M. & Stalke D., 
 J. Appl. Cryst. 48 (2015) 3-10 
;
_exptl_crystal_colour red
_exptl_crystal_density_diffrn 1.165
_exptl_crystal_description block
_exptl_crystal_F_000 1932
_exptl_crystal_recrystallization_method 'Re-crystallisation from solvent: toluene'
_exptl_crystal_size_max 0.244
_exptl_crystal_size_mid 0.193
_exptl_crystal_size_min 0.058
_refine_diff_density_max 0.785
_refine_diff_density_min -0.692
_refine_diff_density_rms 0.079
_refine_ls_extinction_method none
_refine_ls_goodness_of_fit_ref 1.017
_refine_ls_hydrogen_treatment constr
_refine_ls_matrix_type full
_refine_ls_number_parameters 1120
_refine_ls_number_reflns 23261
_refine_ls_number_restraints 134
_refine_ls_restrained_S_all 1.036
_refine_ls_R_factor_all 0.0847
_refine_ls_R_factor_gt 0.0487
_refine_ls_shift/su_max 0.001
_refine_ls_shift/su_mean 0.000
_refine_ls_structure_factor_coef Fsqd
_refine_ls_weighting_details 'w=1/[\s^2^(Fo^2^)+(0.0544P)^2^+0.6579P] where P=(Fo^2^+2Fc^2^)/3'
_refine_ls_weighting_scheme calc
_refine_ls_wR_factor_gt 0.1049
_refine_ls_wR_factor_ref 0.1199
_reflns_Friedel_coverage 0.000
_reflns_number_gt 16043
_reflns_number_total 23261
_reflns_threshold_expression 'I > 2\s(I)'
_cod_data_source_file d0sc02861d2.cif
_cod_data_source_block sh3984
_cod_database_code 1558482
_shelx_shelxl_version_number 2018/3
_shelx_space_group_comment
; 
The symmetry employed for this shelxl refinement is uniquely defined 
by the following loop, which should always be used as a source of 
symmetry information in preference to the above space-group names. 
They are only intended as comments. 
;
_shelx_estimated_absorpt_t_min 0.926
_shelx_estimated_absorpt_t_max 0.982

loop_
_space_group_symop_operation_xyz
'x, y, z'
'-x, -y, -z'

loop_
_atom_site_label
_atom_site_type_symbol
_atom_site_fract_x
_atom_site_fract_y
_atom_site_fract_z
_atom_site_U_iso_or_equiv
_atom_site_adp_type
_atom_site_occupancy
_atom_site_site_symmetry_order
_atom_site_calc_flag
_atom_site_refinement_flags_posn
_atom_site_refinement_flags_adp
_atom_site_refinement_flags_occupancy
_atom_site_disorder_assembly
_atom_site_disorder_group
Rh Rh 0.14349(2) 0.64922(2) 0.70624(2) 0.01536(6) Uani 1 1 d . . . . .
Cl1 Cl 0.06631(5) 0.82518(5) 0.66844(4) 0.0370(2) Uani 1 1 d . . . . .
Si1 Si 0.27361(5) 0.75696(4) 0.79516(4) 0.01670(16) Uani 1 1 d . . . . .
Si4 Si 0.32540(5) 0.67778(4) 0.71532(4) 0.01685(16) Uani 1 1 d . . . . .
Si3 Si 0.17133(5) 0.77211(4) 0.68246(4) 0.01892(16) Uani 1 1 d . . . . .
Si6 Si 0.32116(5) 0.86029(4) 0.72748(4) 0.01750(16) Uani 1 1 d . . . . .
Si2 Si 0.11889(5) 0.68830(4) 0.81784(4) 0.01620(15) Uani 1 1 d . . . . .
Si5 Si 0.41185(5) 0.78358(4) 0.66970(4) 0.01680(16) Uani 1 1 d . . . . .
Si7 Si 0.21694(5) 0.55108(4) 0.68181(4) 0.01652(16) Uani 1 1 d . . . . .
N1 N 0.25128(14) 0.46744(12) 0.70304(11) 0.0171(5) Uani 1 1 d . . . . .
N2 N 0.21078(15) 0.47547(13) 0.60657(10) 0.0189(5) Uani 1 1 d . . . . .
C1 C 0.23506(17) 0.42697(15) 0.64065(13) 0.0188(6) Uani 1 1 d . . . . .
C2 C 0.30286(19) 0.45413(16) 0.75993(13) 0.0221(6) Uani 1 1 d . . . . .
C3 C 0.3057(2) 0.52211(17) 0.81864(13) 0.0264(6) Uani 1 1 d . . . . .
H3A H 0.340184 0.575509 0.810203 0.040 Uiso 1 1 calc R U . . .
H3B H 0.338113 0.514987 0.857397 0.040 Uiso 1 1 calc R U . . .
H3C H 0.240768 0.519658 0.826192 0.040 Uiso 1 1 calc R U . . .
C4 C 0.2525(2) 0.37120(18) 0.77374(15) 0.0346(8) Uani 1 1 d . . . . .
H4A H 0.186831 0.366767 0.780719 0.052 Uiso 1 1 calc R U . . .
H4B H 0.285516 0.365850 0.813017 0.052 Uiso 1 1 calc R U . . .
H4C H 0.252624 0.327433 0.736417 0.052 Uiso 1 1 calc R U . . .
C5 C 0.4044(2) 0.4611(2) 0.74633(15) 0.0349(7) Uani 1 1 d . . . . .
H5A H 0.403101 0.415983 0.709715 0.052 Uiso 1 1 calc R U . . .
H5B H 0.440339 0.458197 0.785364 0.052 Uiso 1 1 calc R U . . .
H5C H 0.434919 0.513697 0.735210 0.052 Uiso 1 1 calc R U . . .
C6 C 0.16356(19) 0.45678(16) 0.53848(13) 0.0218(6) Uani 1 1 d . . . . .
C7 C 0.1747(2) 0.53950(17) 0.52336(14) 0.0295(7) Uani 1 1 d . . . . .
H7A H 0.146322 0.570645 0.555653 0.044 Uiso 1 1 calc R U . . .
H7B H 0.142589 0.530980 0.479511 0.044 Uiso 1 1 calc R U . . .
H7C H 0.242310 0.570211 0.525170 0.044 Uiso 1 1 calc R U . . .
C8 C 0.2114(2) 0.41070(19) 0.48923(14) 0.0321(7) Uani 1 1 d . . . . .
H8A H 0.279892 0.440444 0.495242 0.048 Uiso 1 1 calc R U . . .
H8B H 0.184897 0.406640 0.444729 0.048 Uiso 1 1 calc R U . . .
H8C H 0.200303 0.355440 0.496111 0.048 Uiso 1 1 calc R U . . .
C9 C 0.0590(2) 0.40708(19) 0.53517(15) 0.0343(7) Uani 1 1 d . . . . .
H9A H 0.053349 0.354266 0.545434 0.051 Uiso 1 1 calc R U . . .
H9B H 0.027189 0.397485 0.491043 0.051 Uiso 1 1 calc R U . . .
H9C H 0.029213 0.437509 0.566900 0.051 Uiso 1 1 calc R U . . .
C10 C 0.24033(18) 0.34383(16) 0.61315(13) 0.0204(6) Uani 1 1 d . . . . .
C11 C 0.1628(2) 0.27546(17) 0.61227(14) 0.0268(7) Uani 1 1 d . . . . .
H11 H 0.107777 0.281585 0.630476 0.032 Uiso 1 1 calc R U . . .
C12 C 0.1659(2) 0.19758(18) 0.58452(16) 0.0344(7) Uani 1 1 d . . . . .
H12 H 0.112651 0.150236 0.583139 0.041 Uiso 1 1 calc R U . . .
C13 C 0.2464(2) 0.18959(18) 0.55911(15) 0.0343(8) Uani 1 1 d . . . . .
H13 H 0.248206 0.136401 0.539907 0.041 Uiso 1 1 calc R U . . .
C14 C 0.3242(2) 0.25704(18) 0.56102(14) 0.0314(7) Uani 1 1 d . . . . .
H14 H 0.379825 0.250524 0.544057 0.038 Uiso 1 1 calc R U . . .
C15 C 0.3212(2) 0.33487(17) 0.58788(14) 0.0254(6) Uani 1 1 d . . . . .
H15 H 0.374574 0.381951 0.588919 0.030 Uiso 1 1 calc R U . . .
C16 C 0.02158(19) 0.58736(17) 0.66581(13) 0.0224(6) Uani 1 1 d . . . . .
O1 O -0.05276(14) 0.54736(13) 0.63958(10) 0.0358(5) Uani 1 1 d . . . . .
C17 C 0.36909(18) 0.97566(15) 0.76483(13) 0.0196(6) Uani 1 1 d . . . . .
C18 C 0.33133(19) 1.03093(16) 0.74224(14) 0.0243(6) Uani 1 1 d . . . . .
C19 C 0.3610(2) 1.11289(17) 0.77583(15) 0.0294(7) Uani 1 1 d . . . . .
H19 H 0.335472 1.149177 0.759771 0.035 Uiso 1 1 calc R U . . .
C20 C 0.4258(2) 1.14396(17) 0.83136(15) 0.0293(7) Uani 1 1 d . . . . .
C21 C 0.4639(2) 1.08994(17) 0.85226(15) 0.0287(7) Uani 1 1 d . . . . .
H21 H 0.508974 1.109938 0.890373 0.034 Uiso 1 1 calc R U . . .
C22 C 0.43912(18) 1.00799(16) 0.81986(14) 0.0214(6) Uani 1 1 d . . . . .
C23 C 0.2602(2) 1.00673(17) 0.68180(15) 0.0300(7) Uani 1 1 d . . . . .
H23 H 0.237098 0.945448 0.667064 0.036 Uiso 1 1 calc R U . . .
C24 C 0.3100(3) 1.0413(2) 0.62678(17) 0.0491(10) Uani 1 1 d . . . . .
H24A H 0.335001 1.101350 0.640532 0.074 Uiso 1 1 calc R U . . .
H24B H 0.264308 1.024519 0.587317 0.074 Uiso 1 1 calc R U . . .
H24C H 0.362333 1.019930 0.617419 0.074 Uiso 1 1 calc R U . . .
C25 C 0.1745(2) 1.0339(2) 0.69490(18) 0.0462(9) Uani 1 1 d . . . . .
H25A H 0.144941 1.011940 0.730638 0.069 Uiso 1 1 calc R U . . .
H25B H 0.128533 1.013312 0.655339 0.069 Uiso 1 1 calc R U . . .
H25C H 0.194840 1.094044 0.707157 0.069 Uiso 1 1 calc R U . . .
C26 C 0.4546(2) 1.23329(17) 0.86813(17) 0.0393(8) Uani 1 1 d D . . . .
H26A H 0.474162 1.224865 0.911446 0.047 Uiso 0.216(10) 1 calc R U P A 1
H26B H 0.500157 1.243469 0.907786 0.047 Uiso 0.784(10) 1 calc R U P A 2
C27A C 0.5543(10) 1.2782(11) 0.8547(13) 0.065(5) Uani 0.216(10) 1 d D U P A 1
H27A H 0.573699 1.336060 0.878219 0.098 Uiso 0.216(10) 1 calc R U P A 1
H27B H 0.598762 1.252991 0.869510 0.098 Uiso 0.216(10) 1 calc R U P A 1
H27C H 0.554695 1.274458 0.807613 0.098 Uiso 0.216(10) 1 calc R U P A 1
C27B C 0.5005(5) 1.2892(3) 0.8240(3) 0.065(2) Uani 0.784(10) 1 d D U P A 2
H27D H 0.518830 1.346733 0.848270 0.097 Uiso 0.784(10) 1 calc R U P A 2
H27E H 0.557071 1.277072 0.809736 0.097 Uiso 0.784(10) 1 calc R U P A 2
H27F H 0.455150 1.279807 0.785654 0.097 Uiso 0.784(10) 1 calc R U P A 2
C28 C 0.3683(3) 1.2567(2) 0.8882(2) 0.0727(13) Uani 1 1 d D . . . .
H28A H 0.324831 1.248315 0.849055 0.109 Uiso 1 1 calc R U . . .
H28B H 0.388892 1.314586 0.911853 0.109 Uiso 1 1 calc R U . . .
H28C H 0.335550 1.222301 0.916585 0.109 Uiso 1 1 calc R U . . .
C29 C 0.48992(18) 0.95723(16) 0.84725(13) 0.0217(6) Uani 1 1 d . . . . .
H29 H 0.473463 0.902891 0.815199 0.026 Uiso 1 1 calc R U . . .
C30 C 0.4571(2) 0.94126(18) 0.91187(14) 0.0287(7) Uani 1 1 d . . . . .
H30A H 0.466415 0.993706 0.942950 0.043 Uiso 1 1 calc R U . . .
H30B H 0.494212 0.911738 0.929561 0.043 Uiso 1 1 calc R U . . .
H30C H 0.389666 0.908059 0.904762 0.043 Uiso 1 1 calc R U . . .
C31 C 0.59759(19) 0.99766(18) 0.85502(15) 0.0308(7) Uani 1 1 d . . . . .
H31A H 0.617300 1.010007 0.813594 0.046 Uiso 1 1 calc R U . . .
H31B H 0.628233 0.960247 0.867136 0.046 Uiso 1 1 calc R U . . .
H31C H 0.616369 1.048694 0.889314 0.046 Uiso 1 1 calc R U . . .
C32 C 0.04585(17) 0.75550(15) 0.85806(13) 0.0185(6) Uani 1 1 d . . . . .
C33 C 0.08484(18) 0.83545(16) 0.90016(14) 0.0217(6) Uani 1 1 d . . . . .
C34 C 0.0273(2) 0.86793(17) 0.93927(15) 0.0275(7) Uani 1 1 d . . . . .
H34 H 0.055588 0.920299 0.968474 0.033 Uiso 1 1 calc R U . . .
C35 C -0.06855(18) 0.82855(16) 0.93820(14) 0.0230(6) Uani 1 1 d . . . . .
C36 C -0.10837(19) 0.75559(16) 0.89248(14) 0.0233(6) Uani 1 1 d . . . . .
H36 H -0.175135 0.729092 0.888003 0.028 Uiso 1 1 calc R U . . .
C37 C -0.05433(18) 0.71889(16) 0.85228(13) 0.0201(6) Uani 1 1 d . . . . .
C38 C 0.18372(19) 0.89455(17) 0.90018(15) 0.0296(7) Uani 1 1 d . . . . .
H38 H 0.223154 0.861558 0.880103 0.036 Uiso 1 1 calc R U . . .
C39 C 0.1764(2) 0.95151(19) 0.85632(18) 0.0405(8) Uani 1 1 d . . . . .
H39A H 0.150730 0.918922 0.811729 0.061 Uiso 1 1 calc R U . . .
H39B H 0.239596 0.990456 0.855943 0.061 Uiso 1 1 calc R U . . .
H39C H 0.134156 0.981722 0.873109 0.061 Uiso 1 1 calc R U . . .
C40 C 0.2352(2) 0.94537(18) 0.96750(17) 0.0397(8) Uani 1 1 d . . . . .
H40A H 0.199977 0.980936 0.987212 0.060 Uiso 1 1 calc R U . . .
H40B H 0.299325 0.979230 0.962844 0.060 Uiso 1 1 calc R U . . .
H40C H 0.239146 0.908536 0.995608 0.060 Uiso 1 1 calc R U . . .
C41 C -0.1241(2) 0.86549(18) 0.98703(15) 0.0313(7) Uani 1 1 d . . . . .
H41 H -0.099846 0.926377 0.992421 0.038 Uiso 1 1 calc R U . . .
C42 C -0.1052(2) 0.8482(2) 1.05347(16) 0.0450(9) Uani 1 1 d . . . . .
H42A H -0.138231 0.874790 1.085389 0.068 Uiso 1 1 calc R U . . .
H42B H -0.036741 0.869963 1.067980 0.068 Uiso 1 1 calc R U . . .
H42C H -0.128317 0.788817 1.049691 0.068 Uiso 1 1 calc R U . . .
C43 C -0.2301(2) 0.8362(2) 0.96590(17) 0.0377(8) Uani 1 1 d . . . . .
H43A H -0.256957 0.777413 0.964114 0.057 Uiso 1 1 calc R U . . .
H43B H -0.241815 0.845611 0.922525 0.057 Uiso 1 1 calc R U . . .
H43C H -0.260202 0.866650 0.997406 0.057 Uiso 1 1 calc R U . . .
C44 C -0.10851(18) 0.64456(16) 0.79845(13) 0.0219(6) Uani 1 1 d . . . . .
H44 H -0.066111 0.610995 0.786968 0.026 Uiso 1 1 calc R U . . .
C45 C -0.20046(19) 0.58912(17) 0.81682(15) 0.0281(7) Uani 1 1 d . . . . .
H45A H -0.188159 0.580330 0.860333 0.042 Uiso 1 1 calc R U . . .
H45B H -0.222618 0.536153 0.784676 0.042 Uiso 1 1 calc R U . . .
H45C H -0.249239 0.615537 0.817162 0.042 Uiso 1 1 calc R U . . .
C46 C -0.13115(19) 0.67363(18) 0.73782(14) 0.0283(7) Uani 1 1 d . . . . .
H46A H -0.172105 0.707304 0.748044 0.042 Uiso 1 1 calc R U . . .
H46B H -0.163855 0.625844 0.701910 0.042 Uiso 1 1 calc R U . . .
H46C H -0.071962 0.706313 0.724778 0.042 Uiso 1 1 calc R U . . .
C47 C 0.11676(17) 0.61055(16) 0.87128(13) 0.0178(5) Uani 1 1 d . . . . .
C48 C 0.17460(18) 0.63938(16) 0.93230(13) 0.0194(6) Uani 1 1 d . . . . .
C49 C 0.18520(19) 0.58466(17) 0.96846(14) 0.0242(6) Uani 1 1 d . . . . .
H49 H 0.224882 0.605912 1.009105 0.029 Uiso 1 1 calc R U . . .
C50 C 0.14078(19) 0.50110(17) 0.94801(14) 0.0232(6) Uani 1 1 d . . . . .
C51 C 0.08182(19) 0.47279(16) 0.88917(13) 0.0227(6) Uani 1 1 d . . . . .
H51 H 0.049062 0.415475 0.874354 0.027 Uiso 1 1 calc R U . . .
C52 C 0.06841(18) 0.52464(16) 0.85073(13) 0.0190(6) Uani 1 1 d . . . . .
C53 C 0.22602(19) 0.73019(17) 0.96395(13) 0.0244(6) Uani 1 1 d . . . . .
H53 H 0.212907 0.762563 0.933164 0.029 Uiso 1 1 calc R U . . .
C54 C 0.1864(2) 0.75607(19) 1.02759(16) 0.0435(9) Uani 1 1 d . . . . .
H54A H 0.187473 0.718500 1.055629 0.065 Uiso 1 1 calc R U . . .
H54B H 0.120859 0.754168 1.017527 0.065 Uiso 1 1 calc R U . . .
H54C H 0.225389 0.812114 1.050332 0.065 Uiso 1 1 calc R U . . .
C55 C 0.3333(2) 0.7498(2) 0.97493(16) 0.0378(8) Uani 1 1 d . . . . .
H55A H 0.364044 0.808925 0.992731 0.057 Uiso 1 1 calc R U . . .
H55B H 0.356295 0.733027 0.933236 0.057 Uiso 1 1 calc R U . . .
H55C H 0.348439 0.719899 1.005895 0.057 Uiso 1 1 calc R U . . .
C56 C 0.1527(2) 0.44287(18) 0.98877(14) 0.0289(7) Uani 1 1 d . . . . .
H56 H 0.191899 0.476728 1.031039 0.035 Uiso 1 1 calc R U . . .
C57 C 0.0581(2) 0.3915(2) 1.00454(17) 0.0422(9) Uani 1 1 d . . . . .
H57A H 0.018090 0.357861 0.963826 0.063 Uiso 1 1 calc R U . . .
H57B H 0.026413 0.427769 1.028211 0.063 Uiso 1 1 calc R U . . .
H57C H 0.068693 0.355724 1.031781 0.063 Uiso 1 1 calc R U . . .
C58 C 0.2062(2) 0.38825(19) 0.95444(16) 0.0367(8) Uani 1 1 d . . . . .
H58A H 0.166605 0.350632 0.914843 0.055 Uiso 1 1 calc R U . . .
H58B H 0.220972 0.356483 0.983925 0.055 Uiso 1 1 calc R U . . .
H58C H 0.265333 0.422592 0.942529 0.055 Uiso 1 1 calc R U . . .
C59 C -0.00636(18) 0.48174(16) 0.79100(13) 0.0204(6) Uani 1 1 d . . . . .
H59 H -0.011392 0.524099 0.767411 0.024 Uiso 1 1 calc R U . . .
C60 C -0.10306(19) 0.44419(18) 0.81346(15) 0.0298(7) Uani 1 1 d . . . . .
H60A H -0.102367 0.397432 0.831395 0.045 Uiso 1 1 calc R U . . .
H60B H -0.152731 0.425477 0.776117 0.045 Uiso 1 1 calc R U . . .
H60C H -0.115926 0.485626 0.847243 0.045 Uiso 1 1 calc R U . . .
C61 C 0.0159(2) 0.41461(16) 0.74287(14) 0.0263(6) Uani 1 1 d . . . . .
H61A H 0.079200 0.437089 0.729929 0.040 Uiso 1 1 calc R U . . .
H61B H -0.031479 0.393969 0.704065 0.040 Uiso 1 1 calc R U . . .
H61C H 0.014387 0.369549 0.763613 0.040 Uiso 1 1 calc R U . . .
C62 C 0.40440(18) 0.74112(16) 0.57721(13) 0.0193(6) Uani 1 1 d . . . . .
C63 C 0.35333(19) 0.75792(17) 0.52640(14) 0.0240(6) Uani 1 1 d . . . . .
C64 C 0.3520(2) 0.71921(18) 0.46148(14) 0.0293(7) Uani 1 1 d . . . . .
H64 H 0.316956 0.731467 0.428543 0.035 Uiso 1 1 calc R U . . .
C65 C 0.3991(2) 0.66394(18) 0.44261(14) 0.0291(7) Uani 1 1 d . . . . .
C66 C 0.44878(19) 0.64734(17) 0.49224(14) 0.0261(6) Uani 1 1 d . . . . .
H66 H 0.482211 0.609640 0.480779 0.031 Uiso 1 1 calc R U . . .
C67 C 0.45183(18) 0.68309(16) 0.55750(13) 0.0211(6) Uani 1 1 d . . . . .
C68 C 0.2971(2) 0.81715(18) 0.53771(15) 0.0287(7) Uani 1 1 d . . . . .
H68 H 0.307183 0.844025 0.585467 0.034 Uiso 1 1 calc R U . . .
C69 C 0.3311(2) 0.88467(19) 0.49990(16) 0.0391(8) Uani 1 1 d . . . . .
H69A H 0.398210 0.916238 0.514907 0.059 Uiso 1 1 calc R U . . .
H69B H 0.293270 0.921379 0.507739 0.059 Uiso 1 1 calc R U . . .
H69C H 0.323560 0.859356 0.453012 0.059 Uiso 1 1 calc R U . . .
C70 C 0.1908(2) 0.7713(2) 0.51774(16) 0.0389(8) Uani 1 1 d . . . . .
H70A H 0.179178 0.746507 0.470622 0.058 Uiso 1 1 calc R U . . .
H70B H 0.155669 0.809926 0.528156 0.058 Uiso 1 1 calc R U . . .
H70C H 0.169516 0.728163 0.541649 0.058 Uiso 1 1 calc R U . . .
C71 C 0.3957(2) 0.61936(19) 0.37241(15) 0.0388(8) Uani 1 1 d D . . . .
H71A H 0.455372 0.605600 0.377115 0.047 Uiso 0.22(2) 1 calc R U P B 1
H71B H 0.460044 0.614912 0.366369 0.047 Uiso 0.78(2) 1 calc R U P B 2
C72A C 0.427(3) 0.6795(13) 0.3291(12) 0.062(5) Uani 0.22(2) 1 d D U P B 1
H72A H 0.385422 0.712644 0.330526 0.093 Uiso 0.22(2) 1 calc R U P B 1
H72B H 0.424351 0.648989 0.284004 0.093 Uiso 0.22(2) 1 calc R U P B 1
H72C H 0.492761 0.715583 0.344934 0.093 Uiso 0.22(2) 1 calc R U P B 1
C72B C 0.3705(10) 0.6611(5) 0.3208(3) 0.062(3) Uani 0.78(2) 1 d D U P B 2
H72D H 0.306002 0.663173 0.323758 0.093 Uiso 0.78(2) 1 calc R U P B 2
H72E H 0.373757 0.629743 0.277165 0.093 Uiso 0.78(2) 1 calc R U P B 2
H72F H 0.415527 0.717020 0.328404 0.093 Uiso 0.78(2) 1 calc R U P B 2
C73 C 0.3252(3) 0.5330(2) 0.3580(2) 0.0695(12) Uani 1 1 d D . . . .
H73A H 0.336169 0.506112 0.392393 0.104 Uiso 1 1 calc R U . . .
H73B H 0.333430 0.501785 0.315667 0.104 Uiso 1 1 calc R U . . .
H73C H 0.260509 0.535363 0.356623 0.104 Uiso 1 1 calc R U . . .
C74 C 0.51065(18) 0.65800(16) 0.60564(14) 0.0222(6) Uani 1 1 d . . . . .
H74 H 0.502790 0.684468 0.650930 0.027 Uiso 1 1 calc R U . . .
C75 C 0.61626(19) 0.68906(19) 0.59759(15) 0.0306(7) Uani 1 1 d . . . . .
H75A H 0.625901 0.664267 0.553387 0.046 Uiso 1 1 calc R U . . .
H75B H 0.652611 0.673835 0.629780 0.046 Uiso 1 1 calc R U . . .
H75C H 0.637900 0.748960 0.604463 0.046 Uiso 1 1 calc R U . . .
C76 C 0.4758(2) 0.56510(17) 0.59839(15) 0.0324(7) Uani 1 1 d . . . . .
H76A H 0.407833 0.546285 0.602773 0.049 Uiso 1 1 calc R U . . .
H76B H 0.510841 0.551663 0.632496 0.049 Uiso 1 1 calc R U . . .
H76C H 0.486401 0.537766 0.555264 0.049 Uiso 1 1 calc R U . . .
C77 C 0.54384(18) 0.83488(15) 0.70366(13) 0.0190(6) Uani 1 1 d . . . . .
C78 C 0.59542(18) 0.90248(16) 0.67978(14) 0.0215(6) Uani 1 1 d . . . . .
C79 C 0.69171(19) 0.94231(17) 0.70048(15) 0.0264(6) Uani 1 1 d . . . . .
H79 H 0.724607 0.987260 0.683005 0.032 Uiso 1 1 calc R U . . .
C80 C 0.74156(18) 0.91899(17) 0.74563(15) 0.0256(6) Uani 1 1 d . . . . .
C81 C 0.69112(18) 0.85189(16) 0.76865(14) 0.0236(6) Uani 1 1 d . . . . .
H81 H 0.724016 0.834045 0.799031 0.028 Uiso 1 1 calc R U . . .
C82 C 0.59551(18) 0.80967(16) 0.74969(13) 0.0198(6) Uani 1 1 d . . . . .
C83 C 0.5516(2) 0.93475(17) 0.62875(14) 0.0260(6) Uani 1 1 d . . . . .
H83 H 0.481679 0.904419 0.621379 0.031 Uiso 1 1 calc R U . . .
C84 C 0.5656(2) 1.02645(17) 0.65207(17) 0.0350(8) Uani 1 1 d . . . . .
H84A H 0.633561 1.058020 0.658326 0.052 Uiso 1 1 calc R U . . .
H84B H 0.539337 1.036300 0.693575 0.052 Uiso 1 1 calc R U . . .
H84C H 0.532885 1.043679 0.619212 0.052 Uiso 1 1 calc R U . . .
C85 C 0.5907(2) 0.9167(2) 0.56364(15) 0.0375(8) Uani 1 1 d . . . . .
H85A H 0.560915 0.936798 0.531301 0.056 Uiso 1 1 calc R U . . .
H85B H 0.576683 0.857315 0.548225 0.056 Uiso 1 1 calc R U . . .
H85C H 0.659587 0.944375 0.569638 0.056 Uiso 1 1 calc R U . . .
C86 C 0.8451(2) 0.96533(18) 0.76983(17) 0.0385(8) Uani 1 1 d D . . . .
H86A H 0.869629 1.008589 0.745092 0.046 Uiso 0.74(4) 1 calc R U P C 1
H86B H 0.859861 1.012909 0.748822 0.046 Uiso 0.26(4) 1 calc R U P C 2
C87 C 0.8579(3) 1.0056(3) 0.84269(19) 0.0710(13) Uani 1 1 d D . . . .
H87A H 0.816962 1.039614 0.850906 0.106 Uiso 1 1 calc R U . . .
H87B H 0.924390 1.040177 0.856519 0.106 Uiso 1 1 calc R U . . .
H87C H 0.840737 0.963067 0.867456 0.106 Uiso 1 1 calc R U . . .
C88A C 0.9075(6) 0.9105(6) 0.7641(12) 0.063(3) Uani 0.74(4) 1 d D U P C 1
H88A H 0.973462 0.944278 0.780559 0.094 Uiso 0.74(4) 1 calc R U P C 1
H88B H 0.885208 0.869538 0.789878 0.094 Uiso 0.74(4) 1 calc R U P C 1
H88C H 0.903607 0.882523 0.718109 0.094 Uiso 0.74(4) 1 calc R U P C 1
C88B C 0.900(2) 0.9122(18) 0.734(2) 0.060(5) Uani 0.26(4) 1 d D U P C 2
H88D H 0.968121 0.939347 0.748368 0.090 Uiso 0.26(4) 1 calc R U P C 2
H88E H 0.879616 0.858485 0.745386 0.090 Uiso 0.26(4) 1 calc R U P C 2
H88F H 0.887028 0.904657 0.687134 0.090 Uiso 0.26(4) 1 calc R U P C 2
C89 C 0.55201(18) 0.73700(16) 0.77995(14) 0.0208(6) Uani 1 1 d . . . . .
H89 H 0.489927 0.702978 0.753030 0.025 Uiso 1 1 calc R U . . .
C90 C 0.53123(19) 0.76437(18) 0.84965(14) 0.0271(7) Uani 1 1 d . . . . .
H90A H 0.589897 0.802014 0.876578 0.041 Uiso 1 1 calc R U . . .
H90B H 0.506325 0.716247 0.867873 0.041 Uiso 1 1 calc R U . . .
H90C H 0.484126 0.792442 0.849303 0.041 Uiso 1 1 calc R U . . .
C91 C 0.61298(19) 0.68158(17) 0.77898(15) 0.0274(7) Uani 1 1 d . . . . .
H91A H 0.671050 0.710788 0.809576 0.041 Uiso 1 1 calc R U . . .
H91B H 0.629751 0.666857 0.734739 0.041 Uiso 1 1 calc R U . . .
H91C H 0.577211 0.631589 0.792024 0.041 Uiso 1 1 calc R U . . .
C92_1 C 0.8330(3) 0.2024(2) 0.7610(2) 0.0594(11) Uani 1 1 d . . . . .
C93_1 C 0.8460(3) 0.1867(2) 0.6938(2) 0.0716(13) Uani 1 1 d . . . . .
H93_1 H 0.798784 0.184683 0.661031 0.086 Uiso 1 1 calc R U . . .
C94_1 C 0.9304(4) 0.1745(3) 0.6777(2) 0.0748(15) Uani 1 1 d . . . . .
H94_1 H 0.939062 0.162765 0.632771 0.090 Uiso 1 1 calc R U . . .
C95_1 C 1.0001(4) 0.1783(3) 0.7216(3) 0.0834(16) Uani 1 1 d . . . . .
H95_1 H 1.056880 0.170218 0.707985 0.100 Uiso 1 1 calc R U . . .
C96_1 C 0.9888(4) 0.1935(3) 0.7850(3) 0.0797(15) Uani 1 1 d . . . . .
H96_1 H 1.037474 0.195330 0.816495 0.096 Uiso 1 1 calc R U . . .
C97_1 C 0.9063(3) 0.2067(2) 0.80550(19) 0.0517(10) Uani 1 1 d . . . . .
H97_1 H 0.900514 0.218855 0.850922 0.062 Uiso 1 1 calc R U . . .
C98_1 C 0.7428(3) 0.2119(3) 0.7819(2) 0.0849(15) Uani 1 1 d . . . . .
H98A_1 H 0.700026 0.206975 0.743391 0.127 Uiso 1 1 calc R U . . .
H98B_1 H 0.712729 0.168986 0.804448 0.127 Uiso 1 1 calc R U . . .
H98C_1 H 0.756121 0.265987 0.811608 0.127 Uiso 1 1 calc R U . . .
C100_2 C 0.9243(3) 1.0245(3) 0.5178(2) 0.0904(16) Uani 1 1 d D . . . .
H100_2 H 0.871188 1.040226 0.530326 0.109 Uiso 1 1 calc R U . . .
C101_2 C 0.9722(4) 1.0527(3) 0.4707(2) 0.0879(16) Uani 1 1 d D . . . .
H101_2 H 0.954380 1.089828 0.450309 0.105 Uiso 1 1 calc R U . . .
C99_2 C 0.9532(4) 0.9724(3) 0.5477(2) 0.0818(15) Uani 1 1 d D . . . .
H99A_2 H 0.920585 0.953565 0.581962 0.098 Uiso 0.5 1 calc R U P D 1
C102_2 C 0.9051(6) 0.9442(6) 0.5940(5) 0.083(3) Uani 0.5 1 d D . P E 2
H10A_2 H 0.854289 0.967977 0.601395 0.124 Uiso 0.5 1 calc R U P E 2
H10B_2 H 0.877394 0.884215 0.580165 0.124 Uiso 0.5 1 calc R U P E 2
H10C_2 H 0.948107 0.959460 0.634651 0.124 Uiso 0.5 1 calc R U P E 2
C1_3 C 0.4235(7) 0.4437(6) 0.0756(5) 0.082(3) Uiso 0.5 1 d D U P F 2
H1A_3 H 0.377134 0.470707 0.089534 0.123 Uiso 0.5 1 calc R U P F 2
H1B_3 H 0.390316 0.385009 0.056902 0.123 Uiso 0.5 1 calc R U P F 2
H1C_3 H 0.468527 0.450480 0.113432 0.123 Uiso 0.5 1 calc R U P F 2
C2_3 C 0.4765(6) 0.4818(5) 0.0248(4) 0.069(2) Uiso 0.5 1 d D U P F 2
C3_3 C 0.5413(7) 0.4645(6) -0.0051(5) 0.057(3) Uiso 0.5 1 d D U P F 2
H3_3 H 0.564081 0.423277 0.004860 0.068 Uiso 0.5 1 calc R U P F 2
C4_3 C 0.5821(7) 0.5073(6) -0.0552(5) 0.087(3) Uiso 0.5 1 d D U P F 2
H4_3 H 0.626843 0.492279 -0.081296 0.104 Uiso 0.5 1 calc R U P F 2
C5_3 C 0.5478(6) 0.5754(5) -0.0616(4) 0.056(2) Uiso 0.5 1 d D U P F 2
H5_3 H 0.574384 0.610830 -0.089114 0.068 Uiso 0.5 1 calc R U P F 2
C6_3 C 0.4830(7) 0.5846(6) -0.0297(5) 0.083(3) Uiso 0.5 1 d D U P F 2
H6_3 H 0.459315 0.626150 -0.037921 0.099 Uiso 0.5 1 calc R U P F 2
C7_3 C 0.4393(8) 0.5444(7) 0.0158(6) 0.076(4) Uiso 0.5 1 d D U P F 2
H7_3 H 0.390325 0.557071 0.038467 0.091 Uiso 0.5 1 calc R U P F 2

loop_
_atom_site_aniso_label
_atom_site_aniso_U_11
_atom_site_aniso_U_22
_atom_site_aniso_U_33
_atom_site_aniso_U_23
_atom_site_aniso_U_13
_atom_site_aniso_U_12
Rh 0.01663(11) 0.01587(11) 0.01381(11) 0.00321(8) -0.00080(8) 0.00631(8)
Cl1 0.0243(4) 0.0319(4) 0.0625(6) 0.0219(4) 0.0003(4) 0.0139(3)
Si1 0.0181(4) 0.0169(4) 0.0153(4) 0.0033(3) 0.0002(3) 0.0066(3)
Si4 0.0178(4) 0.0159(4) 0.0178(4) 0.0048(3) 0.0017(3) 0.0064(3)
Si3 0.0182(4) 0.0188(4) 0.0210(4) 0.0070(3) -0.0016(3) 0.0069(3)
Si6 0.0185(4) 0.0166(4) 0.0183(4) 0.0050(3) -0.0015(3) 0.0071(3)
Si2 0.0172(4) 0.0161(4) 0.0155(4) 0.0022(3) 0.0002(3) 0.0071(3)
Si5 0.0178(4) 0.0172(4) 0.0158(4) 0.0049(3) 0.0003(3) 0.0060(3)
Si7 0.0193(4) 0.0156(4) 0.0159(4) 0.0043(3) 0.0008(3) 0.0073(3)
N1 0.0192(11) 0.0168(11) 0.0172(12) 0.0059(9) 0.0013(9) 0.0074(9)
N2 0.0226(12) 0.0186(11) 0.0155(12) 0.0042(9) -0.0002(9) 0.0071(9)
C1 0.0159(13) 0.0175(13) 0.0215(15) 0.0049(11) 0.0034(11) 0.0033(11)
C2 0.0261(15) 0.0246(15) 0.0189(15) 0.0088(12) -0.0010(11) 0.0110(12)
C3 0.0342(16) 0.0306(16) 0.0163(15) 0.0067(12) -0.0005(12) 0.0132(13)
C4 0.047(2) 0.0279(16) 0.0310(19) 0.0156(14) -0.0017(14) 0.0109(15)
C5 0.0274(16) 0.052(2) 0.0260(18) 0.0024(15) -0.0028(13) 0.0201(15)
C6 0.0249(15) 0.0238(14) 0.0152(14) 0.0020(11) -0.0018(11) 0.0082(12)
C7 0.0421(18) 0.0307(16) 0.0171(15) 0.0048(13) -0.0012(13) 0.0155(14)
C8 0.0420(18) 0.0391(18) 0.0176(16) 0.0024(13) 0.0019(13) 0.0198(15)
C9 0.0307(17) 0.0393(18) 0.0284(18) 0.0072(14) -0.0074(13) 0.0077(14)
C10 0.0253(15) 0.0191(14) 0.0184(15) 0.0046(11) 0.0025(11) 0.0098(12)
C11 0.0286(16) 0.0239(15) 0.0283(17) 0.0065(13) 0.0033(13) 0.0090(13)
C12 0.0426(19) 0.0186(15) 0.0365(19) 0.0060(13) -0.0007(15) 0.0036(14)
C13 0.056(2) 0.0224(16) 0.0306(18) 0.0052(13) 0.0036(15) 0.0228(16)
C14 0.0460(19) 0.0320(17) 0.0244(17) 0.0047(13) 0.0082(14) 0.0249(15)
C15 0.0301(16) 0.0214(14) 0.0265(17) 0.0070(12) 0.0045(12) 0.0101(12)
C16 0.0273(16) 0.0256(15) 0.0169(15) 0.0054(12) 0.0016(12) 0.0122(13)
O1 0.0230(11) 0.0431(13) 0.0303(13) -0.0034(10) -0.0068(9) 0.0049(10)
C17 0.0221(14) 0.0167(13) 0.0219(15) 0.0063(11) 0.0039(11) 0.0075(11)
C18 0.0242(15) 0.0212(14) 0.0283(17) 0.0098(12) 0.0009(12) 0.0065(12)
C19 0.0319(17) 0.0217(15) 0.0377(19) 0.0101(13) 0.0002(14) 0.0120(13)
C20 0.0310(17) 0.0208(15) 0.0354(19) 0.0043(13) 0.0022(13) 0.0096(13)
C21 0.0296(16) 0.0260(15) 0.0264(17) -0.0004(13) -0.0054(13) 0.0092(13)
C22 0.0180(14) 0.0222(14) 0.0231(16) 0.0053(12) 0.0001(11) 0.0058(11)
C23 0.0331(17) 0.0202(15) 0.0371(19) 0.0097(13) -0.0084(14) 0.0094(13)
C24 0.066(2) 0.042(2) 0.036(2) 0.0142(17) -0.0136(18) 0.0139(18)
C25 0.040(2) 0.0334(18) 0.064(3) 0.0114(17) -0.0160(17) 0.0149(16)
C26 0.047(2) 0.0205(16) 0.047(2) -0.0013(14) -0.0028(16) 0.0129(14)
C27A 0.084(7) 0.030(7) 0.071(9) 0.006(7) 0.017(7) 0.007(7)
C27B 0.085(5) 0.025(2) 0.076(4) 0.006(2) 0.026(3) 0.008(3)
C28 0.078(3) 0.055(3) 0.079(3) -0.013(2) 0.006(2) 0.034(2)
C29 0.0251(15) 0.0218(14) 0.0182(15) 0.0010(11) -0.0025(11) 0.0109(12)
C30 0.0343(17) 0.0327(16) 0.0208(16) 0.0031(13) -0.0022(13) 0.0165(14)
C31 0.0262(16) 0.0298(16) 0.0338(18) 0.0002(14) -0.0044(13) 0.0116(13)
C32 0.0191(14) 0.0186(13) 0.0180(14) 0.0020(11) 0.0006(11) 0.0082(11)
C33 0.0207(14) 0.0196(14) 0.0253(16) 0.0014(12) 0.0029(11) 0.0098(11)
C34 0.0292(16) 0.0206(14) 0.0312(18) -0.0017(12) 0.0018(13) 0.0116(13)
C35 0.0222(15) 0.0231(14) 0.0265(16) 0.0035(12) 0.0025(12) 0.0130(12)
C36 0.0182(14) 0.0233(14) 0.0292(17) 0.0048(12) 0.0031(12) 0.0089(12)
C37 0.0222(14) 0.0203(14) 0.0204(15) 0.0051(11) 0.0011(11) 0.0106(11)
C38 0.0217(15) 0.0205(15) 0.043(2) -0.0053(13) 0.0065(13) 0.0094(12)
C39 0.0400(19) 0.0268(17) 0.052(2) 0.0095(16) 0.0153(16) 0.0065(15)
C40 0.0280(17) 0.0274(17) 0.052(2) -0.0115(15) -0.0029(15) 0.0073(14)
C41 0.0298(16) 0.0228(15) 0.039(2) -0.0019(13) 0.0105(14) 0.0113(13)
C42 0.045(2) 0.051(2) 0.031(2) -0.0108(16) 0.0045(15) 0.0186(17)
C43 0.0293(17) 0.0442(19) 0.044(2) 0.0052(16) 0.0135(15) 0.0200(15)
C44 0.0165(13) 0.0220(14) 0.0266(16) 0.0004(12) -0.0003(11) 0.0097(11)
C45 0.0245(15) 0.0246(15) 0.0342(18) 0.0049(13) 0.0000(13) 0.0087(12)
C46 0.0252(15) 0.0322(16) 0.0245(17) 0.0031(13) -0.0003(12) 0.0082(13)
C47 0.0185(13) 0.0233(14) 0.0155(14) 0.0058(11) 0.0042(10) 0.0114(11)
C48 0.0207(14) 0.0228(14) 0.0147(14) 0.0030(11) 0.0054(11) 0.0075(11)
C49 0.0238(15) 0.0311(16) 0.0163(15) 0.0041(12) -0.0001(11) 0.0086(13)
C50 0.0252(15) 0.0298(16) 0.0202(15) 0.0113(12) 0.0044(12) 0.0132(13)
C51 0.0279(15) 0.0195(14) 0.0225(16) 0.0067(12) 0.0055(12) 0.0090(12)
C52 0.0188(13) 0.0219(14) 0.0186(15) 0.0055(11) 0.0051(11) 0.0092(11)
C53 0.0274(15) 0.0258(15) 0.0165(15) 0.0029(12) 0.0014(12) 0.0055(12)
C54 0.062(2) 0.0310(18) 0.0244(18) -0.0032(14) 0.0117(16) 0.0035(16)
C55 0.0302(17) 0.0387(19) 0.037(2) 0.0129(15) -0.0093(14) 0.0000(14)
C56 0.0356(17) 0.0332(17) 0.0226(16) 0.0112(13) 0.0023(13) 0.0151(14)
C57 0.042(2) 0.053(2) 0.042(2) 0.0302(18) 0.0070(16) 0.0169(17)
C58 0.047(2) 0.0377(18) 0.0341(19) 0.0159(15) 0.0023(15) 0.0213(16)
C59 0.0221(14) 0.0183(13) 0.0204(15) 0.0056(11) -0.0013(11) 0.0059(11)
C60 0.0239(15) 0.0317(17) 0.0356(19) 0.0092(14) 0.0004(13) 0.0112(13)
C61 0.0294(16) 0.0209(14) 0.0238(16) 0.0031(12) -0.0009(12) 0.0036(12)
C62 0.0192(14) 0.0202(14) 0.0159(14) 0.0051(11) 0.0023(11) 0.0025(11)
C63 0.0246(15) 0.0261(15) 0.0209(15) 0.0093(12) 0.0020(12) 0.0054(12)
C64 0.0298(16) 0.0368(17) 0.0210(16) 0.0099(14) -0.0020(13) 0.0094(14)
C65 0.0306(16) 0.0331(17) 0.0185(16) 0.0040(13) 0.0044(12) 0.0046(14)
C66 0.0259(15) 0.0274(15) 0.0242(16) 0.0051(13) 0.0048(12) 0.0080(13)
C67 0.0206(14) 0.0201(14) 0.0196(15) 0.0073(12) 0.0033(11) 0.0009(11)
C68 0.0356(17) 0.0337(17) 0.0208(16) 0.0100(13) -0.0009(13) 0.0153(14)
C69 0.054(2) 0.0395(19) 0.0303(19) 0.0188(15) 0.0008(15) 0.0187(16)
C70 0.0341(18) 0.056(2) 0.0328(19) 0.0155(17) -0.0026(14) 0.0205(16)
C71 0.044(2) 0.050(2) 0.0177(17) 0.0014(15) 0.0033(14) 0.0132(16)
C72A 0.094(11) 0.083(8) 0.020(7) 0.019(6) 0.012(8) 0.040(9)
C72B 0.101(7) 0.072(4) 0.016(3) 0.012(3) 0.010(3) 0.033(5)
C73 0.082(3) 0.064(3) 0.037(2) -0.013(2) 0.001(2) 0.005(2)
C74 0.0256(15) 0.0225(14) 0.0202(15) 0.0050(12) 0.0052(11) 0.0101(12)
C75 0.0289(16) 0.0392(18) 0.0296(18) 0.0119(14) 0.0060(13) 0.0168(14)
C76 0.0423(19) 0.0270(16) 0.0312(18) 0.0072(14) 0.0067(14) 0.0157(14)
C77 0.0201(14) 0.0199(14) 0.0182(14) 0.0046(11) 0.0021(11) 0.0079(11)
C78 0.0217(14) 0.0208(14) 0.0231(16) 0.0068(12) 0.0050(11) 0.0073(12)
C79 0.0230(15) 0.0227(15) 0.0328(18) 0.0106(13) 0.0067(12) 0.0034(12)
C80 0.0187(14) 0.0233(15) 0.0314(17) 0.0044(13) 0.0006(12) 0.0041(12)
C81 0.0221(14) 0.0243(15) 0.0265(16) 0.0063(12) 0.0008(12) 0.0107(12)
C82 0.0211(14) 0.0194(14) 0.0198(15) 0.0040(11) 0.0049(11) 0.0080(11)
C83 0.0251(15) 0.0268(15) 0.0265(17) 0.0137(13) 0.0008(12) 0.0045(12)
C84 0.0356(18) 0.0272(16) 0.044(2) 0.0162(15) 0.0032(15) 0.0083(14)
C85 0.0422(19) 0.0411(19) 0.0319(19) 0.0163(16) 0.0083(15) 0.0121(16)
C86 0.0200(16) 0.0295(17) 0.063(2) 0.0171(16) -0.0014(15) 0.0008(13)
C87 0.048(2) 0.073(3) 0.057(3) 0.017(2) -0.021(2) -0.026(2)
C88A 0.018(3) 0.060(3) 0.112(9) 0.029(5) -0.006(4) 0.012(2)
C88B 0.018(6) 0.057(7) 0.110(12) 0.027(9) -0.002(9) 0.015(5)
C89 0.0169(13) 0.0214(14) 0.0255(16) 0.0078(12) -0.0005(11) 0.0075(11)
C90 0.0237(15) 0.0324(16) 0.0286(17) 0.0115(13) 0.0011(12) 0.0114(13)
C91 0.0233(15) 0.0251(15) 0.0378(19) 0.0111(13) 0.0014(13) 0.0114(12)
C92_1 0.068(3) 0.0269(19) 0.069(3) 0.0069(19) 0.018(2) -0.0030(19)
C93_1 0.083(3) 0.046(2) 0.055(3) 0.010(2) 0.006(2) -0.020(2)
C94_1 0.095(4) 0.048(3) 0.056(3) -0.001(2) 0.037(3) -0.008(3)
C95_1 0.096(4) 0.046(3) 0.102(5) 0.014(3) 0.049(4) 0.012(3)
C96_1 0.105(4) 0.048(3) 0.090(4) 0.036(3) 0.037(3) 0.015(3)
C97_1 0.074(3) 0.044(2) 0.037(2) 0.0118(18) 0.021(2) 0.015(2)
C98_1 0.085(4) 0.071(3) 0.079(4) 0.006(3) 0.010(3) 0.006(3)
C100_2 0.087(4) 0.079(4) 0.074(4) -0.021(3) -0.048(3) 0.018(3)
C101_2 0.099(4) 0.067(3) 0.081(4) -0.010(3) -0.049(3) 0.032(3)
C99_2 0.090(4) 0.068(3) 0.050(3) -0.004(2) -0.033(3) -0.008(3)
C102_2 0.068(6) 0.090(7) 0.061(6) -0.011(5) -0.007(4) 0.006(5)

loop_
_atom_type_symbol
_atom_type_description
_atom_type_scat_dispersion_real
_atom_type_scat_dispersion_imag
_atom_type_scat_source
C C 0.0033 0.0016 'International Tables Vol C Tables 4.2.6.8 and 6.1.1.4'
H H 0.0000 0.0000 'International Tables Vol C Tables 4.2.6.8 and 6.1.1.4'
N N 0.0061 0.0033 'International Tables Vol C Tables 4.2.6.8 and 6.1.1.4'
O O 0.0106 0.0060 'International Tables Vol C Tables 4.2.6.8 and 6.1.1.4'
Si Si 0.0817 0.0704 'International Tables Vol C Tables 4.2.6.8 and 6.1.1.4'
Cl Cl 0.1484 0.1585 'International Tables Vol C Tables 4.2.6.8 and 6.1.1.4'
Rh Rh -1.1178 0.9187 'International Tables Vol C Tables 4.2.6.8 and 6.1.1.4'

loop_
_geom_angle_atom_site_label_1
_geom_angle_atom_site_label_2
_geom_angle_atom_site_label_3
_geom_angle
_geom_angle_site_symmetry_1
_geom_angle_site_symmetry_3
_geom_angle_publ_flag
C16 Rh Si3 104.89(8) . . ?
C16 Rh Si7 99.54(8) . . ?
Si3 Rh Si7 132.05(3) . . ?
C16 Rh Si2 102.58(9) . . ?
Si3 Rh Si2 97.85(3) . . ?
Si7 Rh Si2 116.30(3) . . ?
C16 Rh Si4 150.31(9) . . ?
Si3 Rh Si4 87.62(2) . . ?
Si7 Rh Si4 54.36(2) . . ?
Si2 Rh Si4 102.19(2) . . ?
C16 Rh Si1 157.32(9) . . ?
Si3 Rh Si1 72.23(2) . . ?
Si7 Rh Si1 98.48(2) . . ?
Si2 Rh Si1 56.69(2) . . ?
Si4 Rh Si1 52.08(2) . . ?
Si4 Si1 Si2 112.94(4) . . ?
Si4 Si1 Si6 83.91(3) . . ?
Si2 Si1 Si6 128.14(4) . . ?
Si4 Si1 Rh 63.89(3) . . ?
Si2 Si1 Rh 57.20(2) . . ?
Si6 Si1 Rh 94.98(3) . . ?
Si7 Si4 Si1 110.38(4) . . ?
Si7 Si4 Si5 138.57(4) . . ?
Si1 Si4 Si5 96.88(4) . . ?
Si7 Si4 Rh 56.40(2) . . ?
Si1 Si4 Rh 64.02(3) . . ?
Si5 Si4 Rh 115.58(3) . . ?
Cl1 Si3 Rh 124.51(4) . . ?
Cl1 Si3 Si6 117.15(4) . . ?
Rh Si3 Si6 111.19(3) . . ?
C17 Si6 Si3 132.28(9) . . ?
C17 Si6 Si5 124.13(9) . . ?
Si3 Si6 Si5 98.27(4) . . ?
C17 Si6 Si1 122.63(9) . . ?
Si3 Si6 Si1 73.13(3) . . ?
Si5 Si6 Si1 89.52(3) . . ?
C47 Si2 C32 106.47(11) . . ?
C47 Si2 Si1 113.22(8) . . ?
C32 Si2 Si1 117.71(8) . . ?
C47 Si2 Rh 116.92(8) . . ?
C32 Si2 Rh 130.37(8) . . ?
Si1 Si2 Rh 66.11(3) . . ?
C62 Si5 C77 107.78(11) . . ?
C62 Si5 Si4 108.60(8) . . ?
C77 Si5 Si4 116.17(8) . . ?
C62 Si5 Si6 128.66(8) . . ?
C77 Si5 Si6 109.38(9) . . ?
Si4 Si5 Si6 85.00(3) . . ?
N2 Si7 N1 71.55(10) . . ?
N2 Si7 Si4 126.46(8) . . ?
N1 Si7 Si4 115.88(7) . . ?
N2 Si7 C1 36.06(9) . . ?
N1 Si7 C1 35.53(9) . . ?
Si4 Si7 C1 130.71(7) . . ?
N2 Si7 Rh 131.56(7) . . ?
N1 Si7 Rh 149.81(8) . . ?
Si4 Si7 Rh 69.24(3) . . ?
C1 Si7 Rh 159.27(7) . . ?
C1 N1 C2 129.6(2) . . ?
C1 N1 Si7 90.96(15) . . ?
C2 N1 Si7 137.49(18) . . ?
C1 N2 C6 131.0(2) . . ?
C1 N2 Si7 91.04(16) . . ?
C6 N2 Si7 134.42(17) . . ?
N1 C1 N2 106.3(2) . . ?
N1 C1 C10 127.5(2) . . ?
N2 C1 C10 126.2(2) . . ?
N1 C1 Si7 53.51(12) . . ?
N2 C1 Si7 52.90(13) . . ?
C10 C1 Si7 176.45(19) . . ?
N1 C2 C4 111.4(2) . . ?
N1 C2 C3 106.9(2) . . ?
C4 C2 C3 109.6(2) . . ?
N1 C2 C5 109.4(2) . . ?
C4 C2 C5 110.4(2) . . ?
C3 C2 C5 109.1(2) . . ?
C2 C3 H3A 109.5 . . ?
C2 C3 H3B 109.5 . . ?
H3A C3 H3B 109.5 . . ?
C2 C3 H3C 109.5 . . ?
H3A C3 H3C 109.5 . . ?
H3B C3 H3C 109.5 . . ?
C2 C4 H4A 109.5 . . ?
C2 C4 H4B 109.5 . . ?
H4A C4 H4B 109.5 . . ?
C2 C4 H4C 109.5 . . ?
H4A C4 H4C 109.5 . . ?
H4B C4 H4C 109.5 . . ?
C2 C5 H5A 109.5 . . ?
C2 C5 H5B 109.5 . . ?
H5A C5 H5B 109.5 . . ?
C2 C5 H5C 109.5 . . ?
H5A C5 H5C 109.5 . . ?
H5B C5 H5C 109.5 . . ?
N2 C6 C7 105.8(2) . . ?
N2 C6 C9 109.5(2) . . ?
C7 C6 C9 110.7(2) . . ?
N2 C6 C8 111.7(2) . . ?
C7 C6 C8 108.6(2) . . ?
C9 C6 C8 110.4(2) . . ?
C6 C7 H7A 109.5 . . ?
C6 C7 H7B 109.5 . . ?
H7A C7 H7B 109.5 . . ?
C6 C7 H7C 109.5 . . ?
H7A C7 H7C 109.5 . . ?
H7B C7 H7C 109.5 . . ?
C6 C8 H8A 109.5 . . ?
C6 C8 H8B 109.5 . . ?
H8A C8 H8B 109.5 . . ?
C6 C8 H8C 109.5 . . ?
H8A C8 H8C 109.5 . . ?
H8B C8 H8C 109.5 . . ?
C6 C9 H9A 109.5 . . ?
C6 C9 H9B 109.5 . . ?
H9A C9 H9B 109.5 . . ?
C6 C9 H9C 109.5 . . ?
H9A C9 H9C 109.5 . . ?
H9B C9 H9C 109.5 . . ?
C11 C10 C15 120.3(2) . . ?
C11 C10 C1 119.2(2) . . ?
C15 C10 C1 120.6(2) . . ?
C10 C11 C12 119.5(3) . . ?
C10 C11 H11 120.2 . . ?
C12 C11 H11 120.2 . . ?
C13 C12 C11 119.6(3) . . ?
C13 C12 H12 120.2 . . ?
C11 C12 H12 120.2 . . ?
C14 C13 C12 121.1(3) . . ?
C14 C13 H13 119.4 . . ?
C12 C13 H13 119.4 . . ?
C13 C14 C15 119.6(3) . . ?
C13 C14 H14 120.2 . . ?
C15 C14 H14 120.2 . . ?
C10 C15 C14 119.9(3) . . ?
C10 C15 H15 120.1 . . ?
C14 C15 H15 120.1 . . ?
O1 C16 Rh 177.8(3) . . ?
C22 C17 C18 117.7(2) . . ?
C22 C17 Si6 120.26(18) . . ?
C18 C17 Si6 121.9(2) . . ?
C19 C18 C17 119.6(2) . . ?
C19 C18 C23 116.4(2) . . ?
C17 C18 C23 124.0(2) . . ?
C20 C19 C18 123.0(3) . . ?
C20 C19 H19 118.5 . . ?
C18 C19 H19 118.5 . . ?
C19 C20 C21 117.0(3) . . ?
C19 C20 C26 121.7(3) . . ?
C21 C20 C26 121.2(3) . . ?
C22 C21 C20 122.7(3) . . ?
C22 C21 H21 118.6 . . ?
C20 C21 H21 118.6 . . ?
C21 C22 C17 119.9(2) . . ?
C21 C22 C29 116.6(2) . . ?
C17 C22 C29 123.6(2) . . ?
C18 C23 C25 112.6(3) . . ?
C18 C23 C24 109.4(2) . . ?
C25 C23 C24 111.2(3) . . ?
C18 C23 H23 107.8 . . ?
C25 C23 H23 107.8 . . ?
C24 C23 H23 107.8 . . ?
C23 C24 H24A 109.5 . . ?
C23 C24 H24B 109.5 . . ?
H24A C24 H24B 109.5 . . ?
C23 C24 H24C 109.5 . . ?
H24A C24 H24C 109.5 . . ?
H24B C24 H24C 109.5 . . ?
C23 C25 H25A 109.5 . . ?
C23 C25 H25B 109.5 . . ?
H25A C25 H25B 109.5 . . ?
C23 C25 H25C 109.5 . . ?
H25A C25 H25C 109.5 . . ?
H25B C25 H25C 109.5 . . ?
C20 C26 C27A 108.8(8) . . ?
C20 C26 C28 111.2(3) . . ?
C27A C26 C28 136.3(9) . . ?
C20 C26 C27B 110.2(3) . . ?
C28 C26 C27B 105.9(4) . . ?
C20 C26 H26A 96.3 . . ?
C27A C26 H26A 96.3 . . ?
C28 C26 H26A 96.3 . . ?
C20 C26 H26B 109.8 . . ?
C28 C26 H26B 109.8 . . ?
C27B C26 H26B 109.8 . . ?
C26 C27A H27A 109.5 . . ?
C26 C27A H27B 109.5 . . ?
H27A C27A H27B 109.5 . . ?
C26 C27A H27C 109.5 . . ?
H27A C27A H27C 109.5 . . ?
H27B C27A H27C 109.5 . . ?
C26 C27B H27D 109.5 . . ?
C26 C27B H27E 109.5 . . ?
H27D C27B H27E 109.5 . . ?
C26 C27B H27F 109.5 . . ?
H27D C27B H27F 109.5 . . ?
H27E C27B H27F 109.5 . . ?
C26 C28 H28A 109.5 . . ?
C26 C28 H28B 109.5 . . ?
H28A C28 H28B 109.5 . . ?
C26 C28 H28C 109.5 . . ?
H28A C28 H28C 109.5 . . ?
H28B C28 H28C 109.5 . . ?
C30 C29 C22 111.6(2) . . ?
C30 C29 C31 110.4(2) . . ?
C22 C29 C31 111.5(2) . . ?
C30 C29 H29 107.7 . . ?
C22 C29 H29 107.7 . . ?
C31 C29 H29 107.7 . . ?
C29 C30 H30A 109.5 . . ?
C29 C30 H30B 109.5 . . ?
H30A C30 H30B 109.5 . . ?
C29 C30 H30C 109.5 . . ?
H30A C30 H30C 109.5 . . ?
H30B C30 H30C 109.5 . . ?
C29 C31 H31A 109.5 . . ?
C29 C31 H31B 109.5 . . ?
H31A C31 H31B 109.5 . . ?
C29 C31 H31C 109.5 . . ?
H31A C31 H31C 109.5 . . ?
H31B C31 H31C 109.5 . . ?
C37 C32 C33 116.1(2) . . ?
C37 C32 Si2 118.01(18) . . ?
C33 C32 Si2 125.39(19) . . ?
C34 C33 C32 119.6(2) . . ?
C34 C33 C38 115.1(2) . . ?
C32 C33 C38 124.8(2) . . ?
C35 C34 C33 123.7(3) . . ?
C35 C34 H34 118.1 . . ?
C33 C34 H34 118.1 . . ?
C36 C35 C34 116.6(3) . . ?
C36 C35 C41 123.4(2) . . ?
C34 C35 C41 120.0(2) . . ?
C35 C36 C37 122.4(3) . . ?
C35 C36 H36 118.8 . . ?
C37 C36 H36 118.8 . . ?
C36 C37 C32 120.8(2) . . ?
C36 C37 C44 116.7(2) . . ?
C32 C37 C44 122.3(2) . . ?
C33 C38 C39 108.3(2) . . ?
C33 C38 C40 115.4(3) . . ?
C39 C38 C40 109.8(2) . . ?
C33 C38 H38 107.7 . . ?
C39 C38 H38 107.7 . . ?
C40 C38 H38 107.7 . . ?
C38 C39 H39A 109.5 . . ?
C38 C39 H39B 109.5 . . ?
H39A C39 H39B 109.5 . . ?
C38 C39 H39C 109.5 . . ?
H39A C39 H39C 109.5 . . ?
H39B C39 H39C 109.5 . . ?
C38 C40 H40A 109.5 . . ?
C38 C40 H40B 109.5 . . ?
H40A C40 H40B 109.5 . . ?
C38 C40 H40C 109.5 . . ?
H40A C40 H40C 109.5 . . ?
H40B C40 H40C 109.5 . . ?
C43 C41 C35 114.1(3) . . ?
C43 C41 C42 109.8(3) . . ?
C35 C41 C42 109.8(2) . . ?
C43 C41 H41 107.6 . . ?
C35 C41 H41 107.6 . . ?
C42 C41 H41 107.6 . . ?
C41 C42 H42A 109.5 . . ?
C41 C42 H42B 109.5 . . ?
H42A C42 H42B 109.5 . . ?
C41 C42 H42C 109.5 . . ?
H42A C42 H42C 109.5 . . ?
H42B C42 H42C 109.5 . . ?
C41 C43 H43A 109.5 . . ?
C41 C43 H43B 109.5 . . ?
H43A C43 H43B 109.5 . . ?
C41 C43 H43C 109.5 . . ?
H43A C43 H43C 109.5 . . ?
H43B C43 H43C 109.5 . . ?
C37 C44 C46 108.7(2) . . ?
C37 C44 C45 114.4(2) . . ?
C46 C44 C45 109.8(2) . . ?
C37 C44 H44 107.9 . . ?
C46 C44 H44 107.9 . . ?
C45 C44 H44 107.9 . . ?
C44 C45 H45A 109.5 . . ?
C44 C45 H45B 109.5 . . ?
H45A C45 H45B 109.5 . . ?
C44 C45 H45C 109.5 . . ?
H45A C45 H45C 109.5 . . ?
H45B C45 H45C 109.5 . . ?
C44 C46 H46A 109.5 . . ?
C44 C46 H46B 109.5 . . ?
H46A C46 H46B 109.5 . . ?
C44 C46 H46C 109.5 . . ?
H46A C46 H46C 109.5 . . ?
H46B C46 H46C 109.5 . . ?
C48 C47 C52 116.9(2) . . ?
C48 C47 Si2 118.33(19) . . ?
C52 C47 Si2 124.50(19) . . ?
C49 C48 C47 120.6(2) . . ?
C49 C48 C53 115.7(2) . . ?
C47 C48 C53 123.7(2) . . ?
C50 C49 C48 122.9(3) . . ?
C50 C49 H49 118.5 . . ?
C48 C49 H49 118.5 . . ?
C49 C50 C51 116.7(2) . . ?
C49 C50 C56 121.8(3) . . ?
C51 C50 C56 121.4(3) . . ?
C50 C51 C52 123.0(3) . . ?
C50 C51 H51 118.5 . . ?
C52 C51 H51 118.5 . . ?
C51 C52 C47 119.9(2) . . ?
C51 C52 C59 114.4(2) . . ?
C47 C52 C59 125.5(2) . . ?
C55 C53 C48 111.8(2) . . ?
C55 C53 C54 111.7(2) . . ?
C48 C53 C54 110.3(2) . . ?
C55 C53 H53 107.6 . . ?
C48 C53 H53 107.6 . . ?
C54 C53 H53 107.6 . . ?
C53 C54 H54A 109.5 . . ?
C53 C54 H54B 109.5 . . ?
H54A C54 H54B 109.5 . . ?
C53 C54 H54C 109.5 . . ?
H54A C54 H54C 109.5 . . ?
H54B C54 H54C 109.5 . . ?
C53 C55 H55A 109.5 . . ?
C53 C55 H55B 109.5 . . ?
H55A C55 H55B 109.5 . . ?
C53 C55 H55C 109.5 . . ?
H55A C55 H55C 109.5 . . ?
H55B C55 H55C 109.5 . . ?
C50 C56 C57 111.7(2) . . ?
C50 C56 C58 110.6(2) . . ?
C57 C56 C58 110.9(3) . . ?
C50 C56 H56 107.8 . . ?
C57 C56 H56 107.8 . . ?
C58 C56 H56 107.8 . . ?
C56 C57 H57A 109.5 . . ?
C56 C57 H57B 109.5 . . ?
H57A C57 H57B 109.5 . . ?
C56 C57 H57C 109.5 . . ?
H57A C57 H57C 109.5 . . ?
H57B C57 H57C 109.5 . . ?
C56 C58 H58A 109.5 . . ?
C56 C58 H58B 109.5 . . ?
H58A C58 H58B 109.5 . . ?
C56 C58 H58C 109.5 . . ?
H58A C58 H58C 109.5 . . ?
H58B C58 H58C 109.5 . . ?
C61 C59 C52 114.2(2) . . ?
C61 C59 C60 108.6(2) . . ?
C52 C59 C60 109.5(2) . . ?
C61 C59 H59 108.1 . . ?
C52 C59 H59 108.1 . . ?
C60 C59 H59 108.1 . . ?
C59 C60 H60A 109.5 . . ?
C59 C60 H60B 109.5 . . ?
H60A C60 H60B 109.5 . . ?
C59 C60 H60C 109.5 . . ?
H60A C60 H60C 109.5 . . ?
H60B C60 H60C 109.5 . . ?
C59 C61 H61A 109.5 . . ?
C59 C61 H61B 109.5 . . ?
H61A C61 H61B 109.5 . . ?
C59 C61 H61C 109.5 . . ?
H61A C61 H61C 109.5 . . ?
H61B C61 H61C 109.5 . . ?
C63 C62 C67 116.3(3) . . ?
C63 C62 Si5 127.5(2) . . ?
C67 C62 Si5 116.19(19) . . ?
C64 C63 C62 120.3(3) . . ?
C64 C63 C68 115.6(2) . . ?
C62 C63 C68 124.1(3) . . ?
C65 C64 C63 123.2(3) . . ?
C65 C64 H64 118.4 . . ?
C63 C64 H64 118.4 . . ?
C64 C65 C66 116.5(3) . . ?
C64 C65 C71 123.7(3) . . ?
C66 C65 C71 119.7(3) . . ?
C67 C66 C65 122.9(3) . . ?
C67 C66 H66 118.5 . . ?
C65 C66 H66 118.5 . . ?
C66 C67 C62 120.8(2) . . ?
C66 C67 C74 115.9(2) . . ?
C62 C67 C74 123.3(2) . . ?
C63 C68 C70 110.9(2) . . ?
C63 C68 C69 111.4(2) . . ?
C70 C68 C69 109.7(2) . . ?
C63 C68 H68 108.3 . . ?
C70 C68 H68 108.3 . . ?
C69 C68 H68 108.3 . . ?
C68 C69 H69A 109.5 . . ?
C68 C69 H69B 109.5 . . ?
H69A C69 H69B 109.5 . . ?
C68 C69 H69C 109.5 . . ?
H69A C69 H69C 109.5 . . ?
H69B C69 H69C 109.5 . . ?
C68 C70 H70A 109.5 . . ?
C68 C70 H70B 109.5 . . ?
H70A C70 H70B 109.5 . . ?
C68 C70 H70C 109.5 . . ?
H70A C70 H70C 109.5 . . ?
H70B C70 H70C 109.5 . . ?
C65 C71 C73 110.9(3) . . ?
C65 C71 C72A 111.2(10) . . ?
C73 C71 C72A 131.5(13) . . ?
C65 C71 C72B 115.3(3) . . ?
C73 C71 C72B 107.4(5) . . ?
C65 C71 H71A 98.3 . . ?
C73 C71 H71A 98.3 . . ?
C72A C71 H71A 98.3 . . ?
C65 C71 H71B 107.6 . . ?
C73 C71 H71B 107.6 . . ?
C72B C71 H71B 107.6 . . ?
C71 C72A H72A 109.5 . . ?
C71 C72A H72B 109.5 . . ?
H72A C72A H72B 109.5 . . ?
C71 C72A H72C 109.5 . . ?
H72A C72A H72C 109.5 . . ?
H72B C72A H72C 109.5 . . ?
C71 C72B H72D 109.5 . . ?
C71 C72B H72E 109.5 . . ?
H72D C72B H72E 109.5 . . ?
C71 C72B H72F 109.5 . . ?
H72D C72B H72F 109.5 . . ?
H72E C72B H72F 109.5 . . ?
C71 C73 H73A 109.5 . . ?
C71 C73 H73B 109.5 . . ?
H73A C73 H73B 109.5 . . ?
C71 C73 H73C 109.5 . . ?
H73A C73 H73C 109.5 . . ?
H73B C73 H73C 109.5 . . ?
C76 C74 C75 110.7(2) . . ?
C76 C74 C67 111.6(2) . . ?
C75 C74 C67 110.9(2) . . ?
C76 C74 H74 107.8 . . ?
C75 C74 H74 107.8 . . ?
C67 C74 H74 107.8 . . ?
C74 C75 H75A 109.5 . . ?
C74 C75 H75B 109.5 . . ?
H75A C75 H75B 109.5 . . ?
C74 C75 H75C 109.5 . . ?
H75A C75 H75C 109.5 . . ?
H75B C75 H75C 109.5 . . ?
C74 C76 H76A 109.5 . . ?
C74 C76 H76B 109.5 . . ?
H76A C76 H76B 109.5 . . ?
C74 C76 H76C 109.5 . . ?
H76A C76 H76C 109.5 . . ?
H76B C76 H76C 109.5 . . ?
C78 C77 C82 116.9(2) . . ?
C78 C77 Si5 116.81(18) . . ?
C82 C77 Si5 126.31(19) . . ?
C79 C78 C77 120.8(2) . . ?
C79 C78 C83 115.9(2) . . ?
C77 C78 C83 123.2(2) . . ?
C80 C79 C78 122.5(2) . . ?
C80 C79 H79 118.7 . . ?
C78 C79 H79 118.7 . . ?
C79 C80 C81 116.7(2) . . ?
C79 C80 C86 121.8(3) . . ?
C81 C80 C86 121.5(3) . . ?
C82 C81 C80 123.4(2) . . ?
C82 C81 H81 118.3 . . ?
C80 C81 H81 118.3 . . ?
C81 C82 C77 119.7(2) . . ?
C81 C82 C89 116.0(2) . . ?
C77 C82 C89 124.3(2) . . ?
C85 C83 C78 110.6(2) . . ?
C85 C83 C84 111.1(2) . . ?
C78 C83 C84 112.2(2) . . ?
C85 C83 H83 107.6 . . ?
C78 C83 H83 107.6 . . ?
C84 C83 H83 107.6 . . ?
C83 C84 H84A 109.5 . . ?
C83 C84 H84B 109.5 . . ?
H84A C84 H84B 109.5 . . ?
C83 C84 H84C 109.5 . . ?
H84A C84 H84C 109.5 . . ?
H84B C84 H84C 109.5 . . ?
C83 C85 H85A 109.5 . . ?
C83 C85 H85B 109.5 . . ?
H85A C85 H85B 109.5 . . ?
C83 C85 H85C 109.5 . . ?
H85A C85 H85C 109.5 . . ?
H85B C85 H85C 109.5 . . ?
C80 C86 C87 110.6(3) . . ?
C80 C86 C88A 113.7(5) . . ?
C87 C86 C88A 104.4(9) . . ?
C80 C86 C88B 105.7(13) . . ?
C87 C86 C88B 127.3(18) . . ?
C80 C86 H86A 109.3 . . ?
C87 C86 H86A 109.3 . . ?
C88A C86 H86A 109.3 . . ?
C80 C86 H86B 103.5 . . ?
C87 C86 H86B 103.5 . . ?
C88B C86 H86B 103.5 . . ?
C86 C87 H87A 109.5 . . ?
C86 C87 H87B 109.5 . . ?
H87A C87 H87B 109.5 . . ?
C86 C87 H87C 109.5 . . ?
H87A C87 H87C 109.5 . . ?
H87B C87 H87C 109.5 . . ?
C86 C88A H88A 109.5 . . ?
C86 C88A H88B 109.5 . . ?
H88A C88A H88B 109.5 . . ?
C86 C88A H88C 109.5 . . ?
H88A C88A H88C 109.5 . . ?
H88B C88A H88C 109.5 . . ?
C86 C88B H88D 109.5 . . ?
C86 C88B H88E 109.5 . . ?
H88D C88B H88E 109.5 . . ?
C86 C88B H88F 109.5 . . ?
H88D C88B H88F 109.5 . . ?
H88E C88B H88F 109.5 . . ?
C90 C89 C82 112.1(2) . . ?
C90 C89 C91 109.5(2) . . ?
C82 C89 C91 113.0(2) . . ?
C90 C89 H89 107.3 . . ?
C82 C89 H89 107.3 . . ?
C91 C89 H89 107.3 . . ?
C89 C90 H90A 109.5 . . ?
C89 C90 H90B 109.5 . . ?
H90A C90 H90B 109.5 . . ?
C89 C90 H90C 109.5 . . ?
H90A C90 H90C 109.5 . . ?
H90B C90 H90C 109.5 . . ?
C89 C91 H91A 109.5 . . ?
C89 C91 H91B 109.5 . . ?
H91A C91 H91B 109.5 . . ?
C89 C91 H91C 109.5 . . ?
H91A C91 H91C 109.5 . . ?
H91B C91 H91C 109.5 . . ?
C97_1 C92_1 C93_1 117.5(4) . . ?
C97_1 C92_1 C98_1 121.8(4) . . ?
C93_1 C92_1 C98_1 120.7(4) . . ?
C94_1 C93_1 C92_1 117.5(5) . . ?
C94_1 C93_1 H93_1 121.3 . . ?
C92_1 C93_1 H93_1 121.3 . . ?
C95_1 C94_1 C93_1 124.0(5) . . ?
C95_1 C94_1 H94_1 118.0 . . ?
C93_1 C94_1 H94_1 118.0 . . ?
C96_1 C95_1 C94_1 118.9(5) . . ?
C96_1 C95_1 H95_1 120.6 . . ?
C94_1 C95_1 H95_1 120.6 . . ?
C95_1 C96_1 C97_1 120.9(5) . . ?
C95_1 C96_1 H96_1 119.5 . . ?
C97_1 C96_1 H96_1 119.5 . . ?
C92_1 C97_1 C96_1 121.2(4) . . ?
C92_1 C97_1 H97_1 119.4 . . ?
C96_1 C97_1 H97_1 119.4 . . ?
C92_1 C98_1 H98A_1 109.5 . . ?
C92_1 C98_1 H98B_1 109.5 . . ?
H98A_1 C98_1 H98B_1 109.5 . . ?
C92_1 C98_1 H98C_1 109.5 . . ?
H98A_1 C98_1 H98C_1 109.5 . . ?
H98B_1 C98_1 H98C_1 109.5 . . ?
C101_2 C100_2 C99_2 119.0(5) . . ?
C101_2 C100_2 H100_2 120.5 . . ?
C99_2 C100_2 H100_2 120.5 . . ?
C100_2 C101_2 C99_2 119.5(5) . 2_776 ?
C100_2 C101_2 H101_2 120.3 . . ?
C99_2 C101_2 H101_2 120.3 2_776 . ?
C102_2 C99_2 C100_2 118.8(6) . . ?
C101_2 C99_2 C100_2 121.5(5) 2_776 . ?
C101_2 C99_2 H99A_2 119.2 2_776 . ?
C100_2 C99_2 H99A_2 119.2 . . ?
C99_2 C102_2 H10A_2 109.5 . . ?
C99_2 C102_2 H10B_2 109.5 . . ?
H10A_2 C102_2 H10B_2 109.5 . . ?
C99_2 C102_2 H10C_2 109.5 . . ?
H10A_2 C102_2 H10C_2 109.5 . . ?
H10B_2 C102_2 H10C_2 109.5 . . ?
C2_3 C1_3 H1A_3 109.5 . . ?
C2_3 C1_3 H1B_3 109.5 . . ?
H1A_3 C1_3 H1B_3 109.5 . . ?
C2_3 C1_3 H1C_3 109.5 . . ?
H1A_3 C1_3 H1C_3 109.5 . . ?
H1B_3 C1_3 H1C_3 109.5 . . ?
C3_3 C2_3 C7_3 124.5(9) . . ?
C3_3 C2_3 C1_3 129.1(8) . . ?
C7_3 C2_3 C1_3 106.3(7) . . ?
C2_3 C3_3 C4_3 120.9(9) . . ?
C2_3 C3_3 H3_3 119.5 . . ?
C4_3 C3_3 H3_3 119.5 . . ?
C3_3 C3_3 H3_3 154.3 2_665 . ?
C3_3 C4_3 C5_3 114.4(8) . . ?
C3_3 C4_3 H4_3 122.8 . . ?
C5_3 C4_3 H4_3 122.8 . . ?
C6_3 C5_3 C4_3 117.3(8) . . ?
C6_3 C5_3 H5_3 121.4 . . ?
C4_3 C5_3 H5_3 121.4 . . ?
C5_3 C6_3 C7_3 130.7(10) . . ?
C5_3 C6_3 H6_3 114.7 . . ?
C7_3 C6_3 H6_3 114.7 . . ?
C5_3 C6_3 H3_3 162.9(12) . 2_665 ?
C7_3 C6_3 H3_3 33.0(8) . 2_665 ?
H6_3 C6_3 H3_3 81.9 . 2_665 ?
C6_3 C7_3 C2_3 111.8(9) . . ?
C6_3 C7_3 H7_3 124.1 . . ?
C2_3 C7_3 H7_3 124.1 . . ?
C6_3 C7_3 H3_3 37.4(10) . 2_665 ?
C2_3 C7_3 H3_3 148.4(15) . 2_665 ?
H7_3 C7_3 H3_3 87.1 . 2_665 ?

loop_
_geom_bond_atom_site_label_1
_geom_bond_atom_site_label_2
_geom_bond_distance
_geom_bond_site_symmetry_2
_geom_bond_publ_flag
Rh C16 1.857(3) . ?
Rh Si3 2.2455(7) . ?
Rh Si7 2.3104(7) . ?
Rh Si2 2.3872(8) . ?
Rh Si4 2.5936(7) . ?
Rh Si1 2.5965(7) . ?
Cl1 Si3 2.1022(10) . ?
Si1 Si4 2.2786(10) . ?
Si1 Si2 2.3734(10) . ?
Si1 Si6 2.4992(10) . ?
Si4 Si7 2.2541(10) . ?
Si4 Si5 2.3329(10) . ?
Si3 Si6 2.3078(10) . ?
Si6 C17 1.907(3) . ?
Si6 Si5 2.4006(10) . ?
Si2 C47 1.944(3) . ?
Si2 C32 1.947(3) . ?
Si5 C62 1.919(3) . ?
Si5 C77 1.922(3) . ?
Si7 N2 1.822(2) . ?
Si7 N1 1.837(2) . ?
Si7 C1 2.284(3) . ?
N1 C1 1.328(3) . ?
N1 C2 1.493(3) . ?
N2 C1 1.345(3) . ?
N2 C6 1.491(3) . ?
C1 C10 1.488(4) . ?
C2 C4 1.518(4) . ?
C2 C3 1.520(4) . ?
C2 C5 1.529(4) . ?
C3 H3A 0.9800 . ?
C3 H3B 0.9800 . ?
C3 H3C 0.9800 . ?
C4 H4A 0.9800 . ?
C4 H4B 0.9800 . ?
C4 H4C 0.9800 . ?
C5 H5A 0.9800 . ?
C5 H5B 0.9800 . ?
C5 H5C 0.9800 . ?
C6 C7 1.520(4) . ?
C6 C9 1.523(4) . ?
C6 C8 1.526(4) . ?
C7 H7A 0.9800 . ?
C7 H7B 0.9800 . ?
C7 H7C 0.9800 . ?
C8 H8A 0.9800 . ?
C8 H8B 0.9800 . ?
C8 H8C 0.9800 . ?
C9 H9A 0.9800 . ?
C9 H9B 0.9800 . ?
C9 H9C 0.9800 . ?
C10 C11 1.382(4) . ?
C10 C15 1.383(4) . ?
C11 C12 1.392(4) . ?
C11 H11 0.9500 . ?
C12 C13 1.375(4) . ?
C12 H12 0.9500 . ?
C13 C14 1.370(4) . ?
C13 H13 0.9500 . ?
C14 C15 1.387(4) . ?
C14 H14 0.9500 . ?
C15 H15 0.9500 . ?
C16 O1 1.150(3) . ?
C17 C22 1.413(4) . ?
C17 C18 1.418(3) . ?
C18 C19 1.388(4) . ?
C18 C23 1.514(4) . ?
C19 C20 1.377(4) . ?
C19 H19 0.9500 . ?
C20 C21 1.387(4) . ?
C20 C26 1.517(4) . ?
C21 C22 1.386(4) . ?
C21 H21 0.9500 . ?
C22 C29 1.521(3) . ?
C23 C25 1.519(4) . ?
C23 C24 1.538(4) . ?
C23 H23 1.0000 . ?
C24 H24A 0.9800 . ?
C24 H24B 0.9800 . ?
C24 H24C 0.9800 . ?
C25 H25A 0.9800 . ?
C25 H25B 0.9800 . ?
C25 H25C 0.9800 . ?
C26 C27A 1.524(8) . ?
C26 C28 1.525(4) . ?
C26 C27B 1.528(5) . ?
C26 H26A 1.0000 . ?
C26 H26B 1.0000 . ?
C27A H27A 0.9800 . ?
C27A H27B 0.9800 . ?
C27A H27C 0.9800 . ?
C27B H27D 0.9800 . ?
C27B H27E 0.9800 . ?
C27B H27F 0.9800 . ?
C28 H28A 0.9800 . ?
C28 H28B 0.9800 . ?
C28 H28C 0.9800 . ?
C29 C30 1.521(4) . ?
C29 C31 1.526(4) . ?
C29 H29 1.0000 . ?
C30 H30A 0.9800 . ?
C30 H30B 0.9800 . ?
C30 H30C 0.9800 . ?
C31 H31A 0.9800 . ?
C31 H31B 0.9800 . ?
C31 H31C 0.9800 . ?
C32 C37 1.420(4) . ?
C32 C33 1.423(4) . ?
C33 C34 1.387(4) . ?
C33 C38 1.518(4) . ?
C34 C35 1.379(4) . ?
C34 H34 0.9500 . ?
C35 C36 1.372(4) . ?
C35 C41 1.520(4) . ?
C36 C37 1.397(4) . ?
C36 H36 0.9500 . ?
C37 C44 1.511(4) . ?
C38 C39 1.526(4) . ?
C38 C40 1.528(4) . ?
C38 H38 1.0000 . ?
C39 H39A 0.9800 . ?
C39 H39B 0.9800 . ?
C39 H39C 0.9800 . ?
C40 H40A 0.9800 . ?
C40 H40B 0.9800 . ?
C40 H40C 0.9800 . ?
C41 C43 1.516(4) . ?
C41 C42 1.526(4) . ?
C41 H41 1.0000 . ?
C42 H42A 0.9800 . ?
C42 H42B 0.9800 . ?
C42 H42C 0.9800 . ?
C43 H43A 0.9800 . ?
C43 H43B 0.9800 . ?
C43 H43C 0.9800 . ?
C44 C46 1.534(4) . ?
C44 C45 1.537(4) . ?
C44 H44 1.0000 . ?
C45 H45A 0.9800 . ?
C45 H45B 0.9800 . ?
C45 H45C 0.9800 . ?
C46 H46A 0.9800 . ?
C46 H46B 0.9800 . ?
C46 H46C 0.9800 . ?
C47 C48 1.415(4) . ?
C47 C52 1.420(4) . ?
C48 C49 1.391(4) . ?
C48 C53 1.528(4) . ?
C49 C50 1.376(4) . ?
C49 H49 0.9500 . ?
C50 C51 1.386(4) . ?
C50 C56 1.516(4) . ?
C51 C52 1.395(3) . ?
C51 H51 0.9500 . ?
C52 C59 1.530(4) . ?
C53 C55 1.525(4) . ?
C53 C54 1.531(4) . ?
C53 H53 1.0000 . ?
C54 H54A 0.9800 . ?
C54 H54B 0.9800 . ?
C54 H54C 0.9800 . ?
C55 H55A 0.9800 . ?
C55 H55B 0.9800 . ?
C55 H55C 0.9800 . ?
C56 C57 1.516(4) . ?
C56 C58 1.528(4) . ?
C56 H56 1.0000 . ?
C57 H57A 0.9800 . ?
C57 H57B 0.9800 . ?
C57 H57C 0.9800 . ?
C58 H58A 0.9800 . ?
C58 H58B 0.9800 . ?
C58 H58C 0.9800 . ?
C59 C61 1.522(4) . ?
C59 C60 1.532(4) . ?
C59 H59 1.0000 . ?
C60 H60A 0.9800 . ?
C60 H60B 0.9800 . ?
C60 H60C 0.9800 . ?
C61 H61A 0.9800 . ?
C61 H61B 0.9800 . ?
C61 H61C 0.9800 . ?
C62 C63 1.419(4) . ?
C62 C67 1.424(4) . ?
C63 C64 1.391(4) . ?
C63 C68 1.523(4) . ?
C64 C65 1.378(4) . ?
C64 H64 0.9500 . ?
C65 C66 1.386(4) . ?
C65 C71 1.512(4) . ?
C66 C67 1.379(4) . ?
C66 H66 0.9500 . ?
C67 C74 1.532(4) . ?
C68 C70 1.530(4) . ?
C68 C69 1.540(4) . ?
C68 H68 1.0000 . ?
C69 H69A 0.9800 . ?
C69 H69B 0.9800 . ?
C69 H69C 0.9800 . ?
C70 H70A 0.9800 . ?
C70 H70B 0.9800 . ?
C70 H70C 0.9800 . ?
C71 C73 1.514(4) . ?
C71 C72A 1.522(8) . ?
C71 C72B 1.529(5) . ?
C71 H71A 1.0000 . ?
C71 H71B 1.0000 . ?
C72A H72A 0.9800 . ?
C72A H72B 0.9800 . ?
C72A H72C 0.9800 . ?
C72B H72D 0.9800 . ?
C72B H72E 0.9800 . ?
C72B H72F 0.9800 . ?
C73 H73A 0.9800 . ?
C73 H73B 0.9800 . ?
C73 H73C 0.9800 . ?
C74 C76 1.528(4) . ?
C74 C75 1.530(4) . ?
C74 H74 1.0000 . ?
C75 H75A 0.9800 . ?
C75 H75B 0.9800 . ?
C75 H75C 0.9800 . ?
C76 H76A 0.9800 . ?
C76 H76B 0.9800 . ?
C76 H76C 0.9800 . ?
C77 C78 1.409(4) . ?
C77 C82 1.436(3) . ?
C78 C79 1.390(4) . ?
C78 C83 1.528(4) . ?
C79 C80 1.385(4) . ?
C79 H79 0.9500 . ?
C80 C81 1.387(4) . ?
C80 C86 1.509(4) . ?
C81 C82 1.381(4) . ?
C81 H81 0.9500 . ?
C82 C89 1.528(4) . ?
C83 C85 1.528(4) . ?
C83 C84 1.532(4) . ?
C83 H83 1.0000 . ?
C84 H84A 0.9800 . ?
C84 H84B 0.9800 . ?
C84 H84C 0.9800 . ?
C85 H85A 0.9800 . ?
C85 H85B 0.9800 . ?
C85 H85C 0.9800 . ?
C86 C87 1.525(4) . ?
C86 C88A 1.532(5) . ?
C86 C88B 1.534(8) . ?
C86 H86A 1.0000 . ?
C86 H86B 1.0000 . ?
C87 H87A 0.9800 . ?
C87 H87B 0.9800 . ?
C87 H87C 0.9800 . ?
C88A H88A 0.9800 . ?
C88A H88B 0.9800 . ?
C88A H88C 0.9800 . ?
C88B H88D 0.9800 . ?
C88B H88E 0.9800 . ?
C88B H88F 0.9800 . ?
C89 C90 1.525(4) . ?
C89 C91 1.529(3) . ?
C89 H89 1.0000 . ?
C90 H90A 0.9800 . ?
C90 H90B 0.9800 . ?
C90 H90C 0.9800 . ?
C91 H91A 0.9800 . ?
C91 H91B 0.9800 . ?
C91 H91C 0.9800 . ?
C92_1 C97_1 1.380(6) . ?
C92_1 C93_1 1.420(6) . ?
C92_1 C98_1 1.484(6) . ?
C93_1 C94_1 1.390(6) . ?
C93_1 H93_1 0.9500 . ?
C94_1 C95_1 1.336(7) . ?
C94_1 H94_1 0.9500 . ?
C95_1 C96_1 1.335(7) . ?
C95_1 H95_1 0.9500 . ?
C96_1 C97_1 1.396(6) . ?
C96_1 H96_1 0.9500 . ?
C97_1 H97_1 0.9500 . ?
C98_1 H98A_1 0.9800 . ?
C98_1 H98B_1 0.9800 . ?
C98_1 H98C_1 0.9800 . ?
C100_2 C101_2 1.340(5) . ?
C100_2 C99_2 1.377(5) . ?
C100_2 H100_2 0.9500 . ?
C101_2 C99_2 1.367(5) 2_776 ?
C101_2 H101_2 0.9500 . ?
C99_2 C102_2 1.328(10) . ?
C99_2 H99A_2 0.9500 . ?
C102_2 H10A_2 0.9800 . ?
C102_2 H10B_2 0.9800 . ?
C102_2 H10C_2 0.9800 . ?
C1_3 C2_3 1.509(13) . ?
C1_3 H1A_3 0.9800 . ?
C1_3 H1B_3 0.9800 . ?
C1_3 H1C_3 0.9800 . ?
C2_3 C3_3 1.261(9) . ?
C2_3 C7_3 1.425(10) . ?
C3_3 C4_3 1.472(10) . ?
C3_3 C3_3 2.00(2) 2_665 ?
C3_3 H3_3 0.9500 . ?
C4_3 C5_3 1.475(10) . ?
C4_3 H4_3 0.9500 . ?
C5_3 C6_3 1.237(9) . ?
C5_3 H5_3 0.9500 . ?
C6_3 C7_3 1.380(10) . ?
C6_3 H6_3 0.9500 . ?
C7_3 H7_3 0.9500 . ?
